data_8000133
loop_
_publ_author_name
'Itoh, Takahito'
'Tachino, Kyoko'
'Uno, Takahiro'
'Kubo, Masataka'
'Tohnai, Norimitsu'
'Miyata, Mikiji'

_publ_section_title
;
 Topochemical Reaction of 7-Bromoethoxycarbonyl-7-cyano-1,4-benzoquinone
 Methide in the Solid State
;
_journal_issue 8
_journal_name_full 'Chemistry Letters'
_journal_page_first 918
_journal_paper_doi 10.1246/cl.2006.918
_journal_volume 35
_journal_year 2006
_chemical_formula_sum 'C28 H22 Br2 N2 O6'
_chemical_formula_weight 642.30
_space_group_IT_number 2
_symmetry_cell_setting triclinic
_symmetry_Int_Tables_number 2
_symmetry_space_group_name_Hall '-P 1'
_symmetry_space_group_name_H-M 'P -1'
_cell_angle_alpha 72.91(2)
_cell_angle_beta 89.72(2)
_cell_angle_gamma 76.71(2)
_cell_formula_units_Z 2
_cell_length_a 7.821(1)
_cell_length_b 11.178(2)
_cell_length_c 17.083(3)
_cell_measurement_reflns_used 13615
_cell_measurement_temperature 213.2
_cell_measurement_theta_max 68.2
_cell_measurement_theta_min 4.3
_cell_volume 1386.1(4)
_computing_cell_refinement PROCESS-AUTO
_computing_data_collection PROCESS-AUTO
_computing_data_reduction 'teXsan Ver. 1.10'
_computing_publication_material 'teXsan Ver. 1.10'
_computing_structure_refinement 'teXsan Ver. 1.10'
_computing_structure_solution SIR92
_diffrn_measured_fraction_theta_full 0.9176
_diffrn_measured_fraction_theta_max 0.9176
_diffrn_measurement_device_type 'Rigaku RAXIS-RAPID Imaging Plate'
_diffrn_measurement_method \w
_diffrn_radiation_type 'Cu K\a'
_diffrn_radiation_wavelength 1.5419
_diffrn_reflns_av_R_equivalents 0.082
_diffrn_reflns_limit_h_max 9
_diffrn_reflns_limit_h_min 0
_diffrn_reflns_limit_k_max 13
_diffrn_reflns_limit_k_min -10
_diffrn_reflns_limit_l_max 20
_diffrn_reflns_limit_l_min -20
_diffrn_reflns_number 13808
_diffrn_reflns_theta_full 68.25
_diffrn_reflns_theta_max 68.25
_exptl_absorpt_coefficient_mu 4.088
_exptl_absorpt_correction_T_max 0.364
_exptl_absorpt_correction_T_min 0.193
_exptl_absorpt_correction_type integration
_exptl_absorpt_process_details '(Higashi, 1999)'
_exptl_crystal_colour unknown
_exptl_crystal_density_diffrn 1.539
_exptl_crystal_density_method 'not measured'
_exptl_crystal_description unknown
_exptl_crystal_size_max 0.500
_exptl_crystal_size_mid 0.400
_exptl_crystal_size_min 0.400
_refine_diff_density_max 0.38
_refine_diff_density_min -0.55
_refine_ls_extinction_method none
_refine_ls_goodness_of_fit_ref 1.910
_refine_ls_hydrogen_treatment noref
_refine_ls_number_parameters 343
_refine_ls_number_reflns 4654
_refine_ls_R_factor_gt 0.0782
_refine_ls_shift/su_max 0.0064
_refine_ls_structure_factor_coef Fsqd
_refine_ls_weighting_details 'w = 1/[\s^2^(Fo^2^) + (0.05000(Max(Fo^2^,0) + 2Fc^2^)/3)^2^]'
_refine_ls_weighting_scheme calc
_refine_ls_wR_factor_ref 0.2283
_reflns_number_gt 3355
_reflns_number_total 4654
_reflns_threshold_expression F^2^>2.0\s(F^2^)
_cod_data_source_file 35-918sup1.cif
_cod_data_source_block dimer_
_cod_original_cell_volume 1386.0(5)
_cod_original_sg_symbol_H-M 'P -1         '
_cod_original_formula_sum 'C28 H22 Br2 N2 O6 '
_cod_database_code 8000133

loop_
_symmetry_equiv_pos_as_xyz
x,y,z
-x,-y,-z

loop_
_atom_site_label
_atom_site_type_symbol
_atom_site_fract_x
_atom_site_fract_y
_atom_site_fract_z
_atom_site_U_iso_or_equiv
_atom_site_adp_type
_atom_site_occupancy
_atom_site_calc_flag
Br(1) Br 0.6373(1) 0.92871(10) 0.14817(7) 0.0988(4) Uani 1.00 d
Br(2) Br 1.3438(1) 0.7345(1) 0.38216(6) 0.1045(4) Uani 1.00 d
O(1) O 1.0020(7) 0.0740(5) 0.1555(3) 0.075(2) Uani 1.00 d
O(2) O 0.4973(7) 0.6017(5) 0.1971(3) 0.071(1) Uani 1.00 d
O(3) O 0.4224(6) 0.7667(4) 0.0804(3) 0.061(1) Uani 1.00 d
O(4) O 0.8086(8) 0.0769(5) 0.3918(3) 0.080(2) Uani 1.00 d
O(5) O 0.8019(9) 0.6491(6) 0.3834(4) 0.093(2) Uani 1.00 d
O(6) O 0.9796(7) 0.7425(5) 0.2934(3) 0.070(1) Uani 1.00 d
N(1) N 0.6173(10) 0.7141(6) -0.0815(4) 0.075(2) Uani 1.00 d
N(2) N 1.060(1) 0.6276(6) 0.1386(4) 0.080(2) Uani 1.00 d
C(1) C 0.7875(7) 0.2229(5) 0.2014(3) 0.045(1) Uani 1.00 d
C(2) C 0.9030(8) 0.1826(6) 0.1393(4) 0.053(2) Uani 1.00 d
C(3) C 0.8904(9) 0.2739(6) 0.0567(4) 0.060(2) Uani 1.00 d
C(4) C 0.8000(9) 0.3965(6) 0.0374(3) 0.056(2) Uani 1.00 d
C(5) C 0.7028(7) 0.4549(6) 0.0947(3) 0.048(2) Uani 1.00 d
C(6) C 0.7186(7) 0.3715(5) 0.1828(3) 0.043(1) Uani 1.00 d
C(7) C 0.6096(8) 0.5806(6) 0.0698(3) 0.050(2) Uani 1.00 d
C(8) C 0.5036(8) 0.6470(6) 0.1243(4) 0.055(2) Uani 1.00 d
C(9) C 0.6133(9) 0.6552(6) -0.0137(4) 0.058(2) Uani 1.00 d
C(10) C 0.3224(9) 0.8518(7) 0.1258(5) 0.066(2) Uani 1.00 d
C(11) C 0.393(1) 0.9666(7) 0.1105(5) 0.073(2) Uani 1.00 d
C(12) C 0.8990(7) 0.2235(6) 0.2773(3) 0.048(1) Uani 1.00 d
C(13) C 0.8107(9) 0.1878(7) 0.3566(4) 0.061(2) Uani 1.00 d
C(14) C 0.7324(9) 0.2915(7) 0.3928(4) 0.061(2) Uani 1.00 d
C(15) C 0.7530(8) 0.4117(6) 0.3645(4) 0.055(2) Uani 1.00 d
C(16) C 0.8438(7) 0.4555(6) 0.2918(3) 0.048(1) Uani 1.00 d
C(17) C 0.8777(7) 0.3710(6) 0.2376(3) 0.048(1) Uani 1.00 d
C(18) C 0.9021(7) 0.5652(6) 0.2735(3) 0.051(2) Uani 1.00 d
C(19) C 0.885(1) 0.6554(7) 0.3239(4) 0.066(2) Uani 1.00 d
C(20) C 0.9909(9) 0.6009(6) 0.1992(4) 0.056(2) Uani 1.00 d
C(21) C 0.976(1) 0.8400(8) 0.3346(5) 0.080(3) Uani 1.00 d
C(22) C 1.095(1) 0.7909(10) 0.4051(6) 0.101(3) Uani 1.00 d
C(23) C 0.360(1) 0.151(2) 0.318(2) 0.153(7) Uani 1.00 d
C(24) C 0.345(2) 0.091(2) 0.404(2) 0.158(7) Uani 1.00 d
C(25) C 0.301(1) 0.171(2) 0.4480(7) 0.137(5) Uani 1.00 d
C(26) C 0.279(1) 0.302(1) 0.4184(7) 0.115(4) Uani 1.00 d
C(27) C 0.300(1) 0.354(1) 0.3378(9) 0.134(4) Uani 1.00 d
C(28) C 0.336(2) 0.280(2) 0.2896(6) 0.131(5) Uani 1.00 d
H(1) H 0.6986 0.1753 0.2163 0.0521 Uiso 1.00 calc
H(2) H 0.9499 0.2434 0.0147 0.0714 Uiso 1.00 calc
H(3) H 0.7992 0.4500 -0.0178 0.0679 Uiso 1.00 calc
H(4) H 0.6105 0.3920 0.2085 0.0510 Uiso 1.00 calc
H(5) H 0.2002 0.8765 0.1078 0.0790 Uiso 1.00 calc
H(6) H 0.3336 0.8076 0.1834 0.0790 Uiso 1.00 calc
H(7) H 0.3812 1.0093 0.0528 0.0862 Uiso 1.00 calc
H(8) H 0.3253 1.0236 0.1375 0.0862 Uiso 1.00 calc
H(9) H 1.0189 0.1744 0.2806 0.0566 Uiso 1.00 calc
H(10) H 0.6634 0.2701 0.4390 0.0726 Uiso 1.00 calc
H(11) H 0.7054 0.4713 0.3939 0.0664 Uiso 1.00 calc
H(12) H 0.9728 0.3880 0.2042 0.0578 Uiso 1.00 calc
H(13) H 0.8582 0.8678 0.3500 0.0972 Uiso 1.00 calc
H(14) H 1.0082 0.9130 0.2985 0.0972 Uiso 1.00 calc
H(15) H 1.0576 0.7178 0.4415 0.1177 Uiso 1.00 calc
H(16) H 1.0827 0.8546 0.4329 0.1177 Uiso 1.00 calc
H(17) H 0.3876 0.0915 0.2854 0.1822 Uiso 1.00 calc
H(18) H 0.3616 -0.0011 0.4317 0.1697 Uiso 1.00 calc
H(19) H 0.2802 0.1372 0.5046 0.1594 Uiso 1.00 calc
H(20) H 0.2483 0.3552 0.4540 0.1362 Uiso 1.00 calc
H(21) H 0.2922 0.4444 0.3142 0.1656 Uiso 1.00 calc
H(22) H 0.3483 0.3144 0.2325 0.1608 Uiso 1.00 calc

loop_
_atom_site_aniso_label
_atom_site_aniso_U_11
_atom_site_aniso_U_22
_atom_site_aniso_U_33
_atom_site_aniso_U_12
_atom_site_aniso_U_13
_atom_site_aniso_U_23
Br(1) 0.0723(6) 0.0925(7) 0.1383(9) -0.0147(5) -0.0133(5) -0.0481(6)
Br(2) 0.0855(6) 0.1436(10) 0.0960(7) -0.0116(6) 0.0023(5) -0.0654(6)
O(1) 0.082(3) 0.057(3) 0.075(3) -0.005(3) 0.024(3) -0.015(2)
O(2) 0.079(3) 0.069(3) 0.058(3) -0.002(2) 0.017(2) -0.020(2)
O(3) 0.062(2) 0.057(3) 0.060(2) -0.007(2) 0.003(2) -0.019(2)
O(4) 0.107(4) 0.056(3) 0.071(3) -0.027(3) 0.028(3) -0.004(2)
O(5) 0.123(5) 0.099(4) 0.093(4) -0.060(4) 0.054(4) -0.061(3)
O(6) 0.080(3) 0.076(3) 0.073(3) -0.034(3) 0.009(2) -0.038(2)
N(1) 0.100(5) 0.067(4) 0.055(3) -0.019(3) 0.006(3) -0.016(3)
N(2) 0.104(5) 0.076(4) 0.070(4) -0.038(4) 0.031(4) -0.023(3)
C(1) 0.046(3) 0.045(3) 0.044(3) -0.015(2) 0.005(2) -0.014(2)
C(2) 0.054(3) 0.053(4) 0.050(3) -0.013(3) 0.009(2) -0.014(3)
C(3) 0.074(4) 0.050(4) 0.054(3) -0.008(3) 0.018(3) -0.016(3)
C(4) 0.064(4) 0.057(4) 0.046(3) -0.017(3) 0.009(3) -0.016(3)
C(5) 0.050(3) 0.048(3) 0.048(3) -0.016(3) 0.007(2) -0.013(2)
C(6) 0.044(3) 0.040(3) 0.041(3) -0.008(2) 0.002(2) -0.009(2)
C(7) 0.053(3) 0.053(4) 0.043(3) -0.019(3) 0.006(2) -0.009(2)
C(8) 0.051(3) 0.048(4) 0.064(4) -0.012(3) 0.006(3) -0.013(3)
C(9) 0.073(4) 0.051(4) 0.055(4) -0.019(3) 0.007(3) -0.019(3)
C(10) 0.060(4) 0.056(4) 0.083(4) 0.001(3) 0.016(3) -0.034(3)
C(11) 0.072(4) 0.055(4) 0.091(5) -0.009(3) 0.009(4) -0.025(4)
C(12) 0.045(3) 0.048(3) 0.047(3) -0.009(2) 0.001(2) -0.010(2)
C(13) 0.064(4) 0.062(4) 0.054(3) -0.017(3) 0.014(3) -0.011(3)
C(14) 0.062(4) 0.075(5) 0.051(3) -0.020(3) 0.017(3) -0.021(3)
C(15) 0.056(3) 0.068(4) 0.049(3) -0.020(3) 0.013(3) -0.023(3)
C(16) 0.048(3) 0.055(3) 0.043(3) -0.014(3) 0.011(2) -0.014(2)
C(17) 0.043(3) 0.057(3) 0.044(3) -0.018(2) 0.000(2) -0.012(2)
C(18) 0.048(3) 0.060(4) 0.051(3) -0.017(3) 0.001(2) -0.021(3)
C(19) 0.082(5) 0.059(4) 0.063(4) -0.020(4) 0.018(3) -0.027(3)
C(20) 0.061(3) 0.055(4) 0.057(3) -0.022(3) 0.002(3) -0.019(3)
C(21) 0.086(5) 0.081(5) 0.092(5) -0.026(4) 0.007(4) -0.049(4)
C(22) 0.122(8) 0.101(7) 0.087(5) -0.010(6) 0.004(5) -0.053(5)
C(23) 0.049(5) 0.23(2) 0.22(2) -0.034(9) -0.005(8) -0.14(2)
C(24) 0.071(8) 0.14(1) 0.26(2) -0.036(7) -0.04(1) -0.03(1)
C(25) 0.063(6) 0.19(1) 0.094(8) -0.034(8) -0.003(5) 0.058(9)
C(26) 0.060(5) 0.17(1) 0.106(8) -0.013(6) 0.013(5) -0.040(8)
C(27) 0.060(5) 0.14(1) 0.14(1) -0.020(6) -0.016(6) 0.049(9)
C(28) 0.063(6) 0.28(2) 0.075(6) -0.087(10) 0.008(4) -0.049(10)

loop_
_atom_type_symbol
_atom_type_description
_atom_type_scat_dispersion_real
_atom_type_scat_dispersion_imag
_atom_type_scat_source
C C 0.018 0.009
;International Tables for Crystallography
(1992, Vol. C, Tables 4.2.6.8 and 6.1.1.1)
;
H H 0.000 0.000
;International Tables for Crystallography
(1992, Vol. C, Table 6.1.1.2)
;
Br Br -0.676 1.280
;International Tables for Crystallography
(1992, Vol. C, Tables 4.2.6.8 and 6.1.1.1)
;
N N 0.031 0.018
;International Tables for Crystallography
(1992, Vol. C, Tables 4.2.6.8 and 6.1.1.1)
;
O O 0.049 0.032
;International Tables for Crystallography
(1992, Vol. C, Tables 4.2.6.8 and 6.1.1.1)
;

loop_
_geom_angle_atom_site_label_1
_geom_angle_atom_site_label_2
_geom_angle_atom_site_label_3
_geom_angle
_geom_angle_site_symmetry_2
_geom_angle_site_symmetry_3
_geom_angle_publ_flag
C(4) O(1) C(21) 117.2(5) 1_555 1_555 yes
C(24) O(4) C(39) 117.1(5) 1_555 1_555 yes
C(6) C(1) C(10) 116.3(5) 1_555 1_555 yes
C(6) C(1) C(12) 122.6(5) 1_555 1_555 yes
C(10) C(1) C(12) 121.0(5) 1_555 1_555 yes
C(6) C(2) C(7) 87.9(4) 1_555 1_555 yes
C(6) C(2) C(16) 114.7(5) 1_555 1_555 yes
C(7) C(2) C(16) 111.3(5) 1_555 1_555 yes
C(5) C(3) C(6) 117.3(5) 1_555 1_555 yes
C(5) C(3) C(7) 118.3(5) 1_555 1_555 yes
C(6) C(3) C(7) 88.3(4) 1_555 1_555 yes
O(1) C(4) O(5) 125.1(6) 1_555 1_555 yes
O(1) C(4) C(12) 109.5(5) 1_555 1_555 yes
O(5) C(4) C(12) 125.4(6) 1_555 1_555 yes
C(3) C(5) C(8) 120.4(5) 1_555 1_555 yes
C(3) C(5) C(19) 116.5(5) 1_555 1_555 yes
C(8) C(5) C(19) 123.1(5) 1_555 1_555 yes
C(1) C(6) C(2) 118.2(4) 1_555 1_555 yes
C(1) C(6) C(3) 116.6(4) 1_555 1_555 yes
C(2) C(6) C(3) 88.9(4) 1_555 1_555 yes
C(2) C(7) C(3) 88.6(4) 1_555 1_555 yes
C(2) C(7) C(32) 113.0(5) 1_555 1_555 yes
C(3) C(7) C(32) 114.4(5) 1_555 1_555 yes
C(5) C(8) C(9) 118.9(5) 1_555 1_555 yes
C(5) C(8) C(39) 126.1(5) 1_555 1_555 yes
C(9) C(8) C(39) 115.1(5) 1_555 1_555 yes
N(36) C(9) C(8) 178.1(7) 1_555 1_555 yes
C(1) C(10) C(15) 124.4(5) 1_555 1_555 yes
N(34) C(11) C(12) 179.2(7) 1_555 1_555 yes
C(1) C(12) C(4) 124.4(5) 1_555 1_555 yes
C(1) C(12) C(11) 118.7(5) 1_555 1_555 yes
C(4) C(12) C(11) 116.9(5) 1_555 1_555 yes
C(19) C(14) C(32) 123.7(5) 1_555 1_555 yes
C(10) C(15) C(16) 123.4(5) 1_555 1_555 yes
O(6) C(16) C(2) 121.3(5) 1_555 1_555 yes
O(6) C(16) C(15) 120.4(5) 1_555 1_555 yes
C(2) C(16) C(15) 118.2(5) 1_555 1_555 yes
C(5) C(19) C(14) 123.0(5) 1_555 1_555 yes
O(1) C(21) C(23) 108.8(6) 1_555 1_555 yes
C(38) C(22) C(40) 122(1) 1_555 1_555 yes
Br(1) C(23) C(21) 113.4(5) 1_555 1_555 yes
O(4) C(24) C(26) 110.7(7) 1_555 1_555 yes
Br(2) C(26) C(24) 114.5(7) 1_555 1_555 yes
C(36) C(27) C(40) 117(1) 1_555 1_555 yes
O(7) C(32) C(7) 121.4(6) 1_555 1_555 yes
O(7) C(32) C(14) 120.4(6) 1_555 1_555 yes
C(7) C(32) C(14) 118.1(6) 1_555 1_555 yes
C(27) C(36) C(37) 124(1) 1_555 1_555 yes
C(36) C(37) C(38) 115(1) 1_555 1_555 yes
C(22) C(38) C(37) 118(1) 1_555 1_555 yes
O(4) C(39) O(8) 125.3(6) 1_555 1_555 yes
O(4) C(39) C(8) 109.5(5) 1_555 1_555 yes
O(8) C(39) C(8) 125.1(6) 1_555 1_555 yes
C(22) C(40) C(27) 120(1) 1_555 1_555 yes

loop_
_geom_bond_atom_site_label_1
_geom_bond_atom_site_label_2
_geom_bond_distance
_geom_bond_publ_flag
Br(1) C(23) 1.933(8) yes
Br(2) C(26) 1.97(1) yes
O(1) C(4) 1.334(8) yes
O(1) C(21) 1.485(8) yes
O(4) C(24) 1.456(8) yes
O(4) C(39) 1.342(8) yes
O(5) C(4) 1.203(8) yes
O(6) C(16) 1.234(8) yes
O(7) C(32) 1.212(8) yes
O(8) C(39) 1.196(8) yes
N(34) C(11) 1.156(8) yes
N(36) C(9) 1.157(8) yes
C(1) C(6) 1.508(8) yes
C(1) C(10) 1.450(8) yes
C(1) C(12) 1.367(9) yes
C(2) C(6) 1.560(8) yes
C(2) C(7) 1.569(7) yes
C(2) C(16) 1.493(8) yes
C(3) C(5) 1.490(8) yes
C(3) C(6) 1.558(7) yes
C(3) C(7) 1.556(8) yes
C(4) C(12) 1.490(9) yes
C(5) C(8) 1.356(8) yes
C(5) C(19) 1.442(8) yes
C(7) C(32) 1.508(8) yes
C(8) C(9) 1.440(9) yes
C(8) C(39) 1.490(9) yes
C(10) C(15) 1.333(9) yes
C(11) C(12) 1.430(8) yes
C(14) C(19) 1.335(9) yes
C(14) C(32) 1.480(10) yes
C(15) C(16) 1.466(9) yes
C(21) C(23) 1.46(1) yes
C(22) C(38) 1.35(2) yes
C(22) C(40) 1.32(2) yes
C(24) C(26) 1.42(1) yes
C(27) C(36) 1.38(2) yes
C(27) C(40) 1.35(2) yes
C(36) C(37) 1.32(2) yes
C(37) C(38) 1.44(2) yes

loop_
_geom_contact_atom_site_label_1
_geom_contact_atom_site_label_2
_geom_contact_distance
_geom_contact_site_symmetry_2
Br(2) O(8) 3.488(7) 1_655
O(1) N(36) 3.542(8) 1_455
O(1) C(15) 3.588(8) 2_665
O(5) N(36) 3.493(10) 1_455
O(6) C(23) 3.194(9) 1_645
O(6) C(21) 3.251(8) 1_645
O(6) C(24) 3.43(1) 1_545
O(7) C(24) 3.097(9) 1_545
O(7) C(26) 3.40(1) 1_545
O(7) C(36) 3.54(1) 2_656
O(7) C(38) 3.56(1) .
O(7) C(37) 3.60(2) .
N(34) C(23) 3.438(9) 2_675
N(34) C(1) 3.509(9) 2_665
N(34) C(22) 3.56(1) 2_665
N(34) C(2) 3.592(9) 2_665
N(36) C(15) 3.243(9) 2_765
N(36) C(10) 3.259(8) 2_765
N(36) C(4) 3.530(10) 1_655
N(36) C(21) 3.55(1) 1_655
C(1) C(11) 3.460(9) 2_665
C(3) C(22) 3.53(1) 1_655
C(5) C(40) 3.51(1) 1_655
C(7) C(38) 3.53(1) 1_655
C(8) C(40) 3.41(1) 1_655
C(9) C(40) 3.50(1) 1_655
C(10) C(11) 3.457(9) 2_665
C(14) C(40) 3.37(1) .
C(14) C(26) 3.49(1) 2_766
C(14) C(27) 3.55(1) .

loop_
_geom_torsion_atom_site_label_1
_geom_torsion_atom_site_label_2
_geom_torsion_atom_site_label_3
_geom_torsion_atom_site_label_4
_geom_torsion
_geom_torsion_site_symmetry_1
_geom_torsion_site_symmetry_2
_geom_torsion_site_symmetry_3
_geom_torsion_site_symmetry_4
_geom_torsion_publ_flag
Br(1) C(23) C(21) O(1) -61.6(7) 1_555 1_555 1_555 1_555 yes
Br(2) C(26) C(24) O(4) 60.5(9) 1_555 1_555 1_555 1_555 yes
O(1) C(4) C(12) C(1) -177.0(5) 1_555 1_555 1_555 1_555 yes
O(1) C(4) C(12) C(11) 3.4(8) 1_555 1_555 1_555 1_555 yes
O(4) C(39) C(8) C(5) 170.9(6) 1_555 1_555 1_555 1_555 yes
O(4) C(39) C(8) C(9) -8.7(8) 1_555 1_555 1_555 1_555 yes
O(5) C(4) O(1) C(21) 2.5(9) 1_555 1_555 1_555 1_555 yes
O(5) C(4) C(12) C(1) 5(1) 1_555 1_555 1_555 1_555 yes
O(5) C(4) C(12) C(11) -173.9(6) 1_555 1_555 1_555 1_555 yes
O(6) C(16) C(2) C(6) 160.9(6) 1_555 1_555 1_555 1_555 yes
O(6) C(16) C(2) C(7) 63.2(8) 1_555 1_555 1_555 1_555 yes
O(6) C(16) C(15) C(10) -173.0(7) 1_555 1_555 1_555 1_555 yes
O(7) C(32) C(7) C(2) 76.5(8) 1_555 1_555 1_555 1_555 yes
O(7) C(32) C(7) C(3) 176.0(6) 1_555 1_555 1_555 1_555 yes
O(7) C(32) C(14) C(19) 169.4(7) 1_555 1_555 1_555 1_555 yes
O(8) C(39) O(4) C(24) -2(1) 1_555 1_555 1_555 1_555 yes
O(8) C(39) C(8) C(5) -7(1) 1_555 1_555 1_555 1_555 yes
O(8) C(39) C(8) C(9) 173.0(7) 1_555 1_555 1_555 1_555 yes
N(34) C(11) C(12) C(1) 11(49) 1_555 1_555 1_555 1_555 yes
N(34) C(11) C(12) C(4) -168(49) 1_555 1_555 1_555 1_555 yes
N(36) C(9) C(8) C(5) 25(21) 1_555 1_555 1_555 1_555 yes
N(36) C(9) C(8) C(39) -154(21) 1_555 1_555 1_555 1_555 yes
C(1) C(6) C(2) C(7) 138.6(5) 1_555 1_555 1_555 1_555 yes
C(1) C(6) C(2) C(16) 26.1(7) 1_555 1_555 1_555 1_555 yes
C(1) C(6) C(3) C(5) 98.6(6) 1_555 1_555 1_555 1_555 yes
C(1) C(6) C(3) C(7) -140.2(5) 1_555 1_555 1_555 1_555 yes
C(1) C(10) C(15) C(16) 0(1) 1_555 1_555 1_555 1_555 yes
C(2) C(6) C(1) C(10) -17.7(7) 1_555 1_555 1_555 1_555 yes
C(2) C(6) C(1) C(12) 165.3(5) 1_555 1_555 1_555 1_555 yes
C(2) C(6) C(3) C(5) -140.1(5) 1_555 1_555 1_555 1_555 yes
C(2) C(6) C(3) C(7) -18.9(4) 1_555 1_555 1_555 1_555 yes
C(2) C(7) C(3) C(5) 139.2(5) 1_555 1_555 1_555 1_555 yes
C(2) C(7) C(3) C(6) 18.8(4) 1_555 1_555 1_555 1_555 yes
C(2) C(7) C(32) C(14) -106.0(7) 1_555 1_555 1_555 1_555 yes
C(2) C(16) C(15) C(10) 9(1) 1_555 1_555 1_555 1_555 yes
C(3) C(5) C(8) C(9) 2.4(8) 1_555 1_555 1_555 1_555 yes
C(3) C(5) C(8) C(39) -177.2(6) 1_555 1_555 1_555 1_555 yes
C(3) C(5) C(19) C(14) 14.1(9) 1_555 1_555 1_555 1_555 yes
C(3) C(6) C(1) C(10) 86.4(6) 1_555 1_555 1_555 1_555 yes
C(3) C(6) C(1) C(12) -90.5(6) 1_555 1_555 1_555 1_555 yes
C(3) C(6) C(2) C(7) 18.8(4) 1_555 1_555 1_555 1_555 yes
C(3) C(6) C(2) C(16) -93.8(5) 1_555 1_555 1_555 1_555 yes
C(3) C(7) C(2) C(6) -18.8(4) 1_555 1_555 1_555 1_555 yes
C(3) C(7) C(2) C(16) 96.9(5) 1_555 1_555 1_555 1_555 yes
C(3) C(7) C(32) C(14) -6.6(8) 1_555 1_555 1_555 1_555 yes
C(4) O(1) C(21) C(23) 122.1(6) 1_555 1_555 1_555 1_555 yes
C(4) C(12) C(1) C(6) -4.5(9) 1_555 1_555 1_555 1_555 yes
C(4) C(12) C(1) C(10) 178.7(6) 1_555 1_555 1_555 1_555 yes
C(5) C(3) C(7) C(32) 24.5(7) 1_555 1_555 1_555 1_555 yes
C(5) C(19) C(14) C(32) 4(1) 1_555 1_555 1_555 1_555 yes
C(6) C(1) C(10) C(15) 4.6(9) 1_555 1_555 1_555 1_555 yes
C(6) C(1) C(12) C(11) 175.1(5) 1_555 1_555 1_555 1_555 yes
C(6) C(2) C(7) C(32) 97.3(5) 1_555 1_555 1_555 1_555 yes
C(6) C(2) C(16) C(15) -21.6(8) 1_555 1_555 1_555 1_555 yes
C(6) C(3) C(5) C(8) -106.7(6) 1_555 1_555 1_555 1_555 yes
C(6) C(3) C(5) C(19) 75.4(7) 1_555 1_555 1_555 1_555 yes
C(6) C(3) C(7) C(32) -95.9(5) 1_555 1_555 1_555 1_555 yes
C(7) C(2) C(16) C(15) -119.4(6) 1_555 1_555 1_555 1_555 yes
C(7) C(3) C(5) C(8) 149.4(5) 1_555 1_555 1_555 1_555 yes
C(7) C(3) C(5) C(19) -28.5(7) 1_555 1_555 1_555 1_555 yes
C(7) C(32) C(14) C(19) -8(1) 1_555 1_555 1_555 1_555 yes
C(8) C(5) C(19) C(14) -163.8(6) 1_555 1_555 1_555 1_555 yes
C(8) C(39) O(4) C(24) 179.1(6) 1_555 1_555 1_555 1_555 yes
C(9) C(8) C(5) C(19) -179.8(6) 1_555 1_555 1_555 1_555 yes
C(10) C(1) C(12) C(11) -1.7(9) 1_555 1_555 1_555 1_555 yes
C(12) C(1) C(10) C(15) -178.4(6) 1_555 1_555 1_555 1_555 yes
C(12) C(4) O(1) C(21) -174.9(5) 1_555 1_555 1_555 1_555 yes
C(16) C(2) C(7) C(32) -147.0(5) 1_555 1_555 1_555 1_555 yes
C(19) C(5) C(8) C(39) 0.6(10) 1_555 1_555 1_555 1_555 yes
C(22) C(38) C(37) C(36) 2(1) 1_555 1_555 1_555 1_555 yes
C(22) C(40) C(27) C(36) 1(1) 1_555 1_555 1_555 1_555 yes
C(26) C(24) O(4) C(39) 81.9(9) 1_555 1_555 1_555 1_555 yes
C(27) C(36) C(37) C(38) -4(1) 1_555 1_555 1_555 1_555 yes
C(27) C(40) C(22) C(38) -3(1) 1_555 1_555 1_555 1_555 yes
C(37) C(36) C(27) C(40) 1(1) 1_555 1_555 1_555 1_555 yes
C(37) C(38) C(22) C(40) 0(1) 1_555 1_555 1_555 1_555 yes
